data_7249037
loop_
_publ_author_name
'Yu, Yi-Qi'
'Sun, Shang-Bin'
'Deng, Wen-Hao'
'Li, Jian'
'Lu, Zhi-Yi'
'He, Jia-Hui'
'Wang, Long-Sheng'
'Meng, Xiang-Gao'

_publ_section_title
;
 Synthesis, structures and luminescence of several coordination complexes
 based on \b-octamolybdate and Ag/Cu phosphine units
;
_journal_issue 32
_journal_name_full CrystEngComm
_journal_page_first 4329
_journal_page_last 4338
_journal_paper_doi 10.1039/D4CE00496E
_journal_volume 26
_journal_year 2024
_chemical_formula_moiety 'C104.394 H94.789 Cl0.789 Cu4 Mo8 N2 O26 P8, 2(C2 H3 N), 1.606(C H2 Cl2)'
_chemical_formula_sum 'C110 H104 Cl4 Cu4 Mo8 N4 O26 P8'
_chemical_formula_weight 3309.21
_space_group_crystal_system monoclinic
_space_group_IT_number 14
_space_group_name_Hall '-P 2ybc'
_space_group_name_H-M_alt 'P 1 21/c 1'
_atom_sites_solution_hydrogens geom
_atom_sites_solution_primary dual
_audit_creation_date 2024-06-23
_audit_creation_method
;
Olex2 1.5
(compiled 2021.12.09 svn.r5202d8cf for OlexSys, GUI svn.r6439)
;
_audit_update_record
;
2024-07-01 deposited with the CCDC.	2024-07-03 downloaded from the CCDC.
;
_cell_angle_alpha 90
_cell_angle_beta 91.28(3)
_cell_angle_gamma 90
_cell_formula_units_Z 2
_cell_length_a 13.265(3)
_cell_length_b 21.934(4)
_cell_length_c 23.266(5)
_cell_measurement_reflns_used 5351
_cell_measurement_temperature 150.15
_cell_measurement_theta_max 25.030
_cell_measurement_theta_min 2.303
_cell_volume 6768(2)
_computing_cell_refinement 'SAINT v6.45A (Bruker, 2003)'
_computing_data_reduction 'SAINT v6.45A (Bruker, 2003)'
_computing_molecular_graphics 'Olex2 1.5 (Dolomanov et al., 2009)'
_computing_publication_material 'Olex2 1.5 (Dolomanov et al., 2009)'
_computing_structure_refinement 'XL  (Sheldrick, 2008)'
_computing_structure_solution 'SHELXT  (Sheldrick, 2015)'
_diffrn_ambient_temperature 150.15
_diffrn_measured_fraction_theta_full 0.976
_diffrn_measured_fraction_theta_max 0.996
_diffrn_measurement_device_type 'Bruker SMART APEX CCD'
_diffrn_radiation_type MoK\a
_diffrn_radiation_wavelength 0.71073
_diffrn_reflns_av_R_equivalents 0.0549
_diffrn_reflns_av_unetI/netI 0.0610
_diffrn_reflns_Laue_measured_fraction_full 0.976
_diffrn_reflns_Laue_measured_fraction_max 0.996
_diffrn_reflns_limit_h_max 15
_diffrn_reflns_limit_h_min -15
_diffrn_reflns_limit_k_max 19
_diffrn_reflns_limit_k_min -26
_diffrn_reflns_limit_l_max 26
_diffrn_reflns_limit_l_min -27
_diffrn_reflns_number 37944
_diffrn_reflns_point_group_measured_fraction_full 0.976
_diffrn_reflns_point_group_measured_fraction_max 0.996
_diffrn_reflns_theta_full 25.242
_diffrn_reflns_theta_max 25.049
_diffrn_reflns_theta_min 1.857
_diffrn_source_current 40.0
_diffrn_source_power 2.0
_diffrn_source_voltage 50.0
_exptl_absorpt_coefficient_mu 1.565
_exptl_absorpt_correction_type multi-scan
_exptl_crystal_colour 'clear yellowish yellow'
_exptl_crystal_colour_lustre clear
_exptl_crystal_colour_modifier yellowish
_exptl_crystal_colour_primary yellow
_exptl_crystal_density_diffrn 1.624
_exptl_crystal_description block
_exptl_crystal_F_000 3280
_exptl_crystal_size_max 0.23
_exptl_crystal_size_mid 0.2
_exptl_crystal_size_min 0.18
_refine_diff_density_max 1.610
_refine_diff_density_min -1.536
_refine_diff_density_rms 0.198
_refine_ls_extinction_method none
_refine_ls_goodness_of_fit_ref 1.115
_refine_ls_hydrogen_treatment constr
_refine_ls_matrix_type full
_refine_ls_number_parameters 751
_refine_ls_number_reflns 11941
_refine_ls_number_restraints 297
_refine_ls_restrained_S_all 1.104
_refine_ls_R_factor_all 0.0960
_refine_ls_R_factor_gt 0.0789
_refine_ls_shift/su_max 0.001
_refine_ls_shift/su_mean 0.000
_refine_ls_structure_factor_coef Fsqd
_refine_ls_weighting_details
;
 w=1/[\s^2^(Fo^2^)+(0.0685P)^2^+113.9714P]
 where P=(Fo^2^+2Fc^2^)/3
;
_refine_ls_weighting_scheme calc
_refine_ls_wR_factor_gt 0.1871
_refine_ls_wR_factor_ref 0.1954
_reflns_Friedel_coverage 0.000
_reflns_number_gt 9426
_reflns_number_total 11941
_reflns_threshold_expression 'I > 2\s(I)'
_cod_data_source_file d4ce00496e2.cif
_cod_data_source_block b
_cod_depositor_comments 'Adding full bibliography for 7249036--7249039.cif.'
_cod_database_code 7249037
_shelxl_version_number 2013-2
_shelx_space_group_comment
;
The symmetry employed for this shelxl refinement is uniquely defined
by the following loop, which should always be used as a source of
symmetry information in preference to the above space-group names.
They are only intended as comments.
;
_shelx_estimated_absorpt_t_max 0.766
_shelx_estimated_absorpt_t_min 0.715
_olex2_refinement_description
;
1. Fixed Uiso
 At 1.2 times of:
  All C(H) groups, All C(H,H) groups
 At 1.5 times of:
  All C(H,H,H) groups
2. Shared sites
{C1S, C1S'}
{Cl1, Cl1'}
3. Rigid bond restraints
 C51, C52, C53, C54, C55, C56
 with sigma for 1-2 distances of 0.01 and sigma for 1-3 distances of 0.01
 C61, C62, C63, C64, C65, C66
 with sigma for 1-2 distances of 0.01 and sigma for 1-3 distances of 0.01
 C71, C72, C73, C74, C75, C76
 with sigma for 1-2 distances of 0.01 and sigma for 1-3 distances of 0.01
 C1S', Cl1', Cl2'
 with sigma for 1-2 distances of 0.01 and sigma for 1-3 distances of 0.01
4. Uiso/Uaniso restraints and constraints
C51 \\sim C52 \\sim C53 \\sim C54 \\sim C55 \\sim C56: within 2A with sigma of
0.04 and sigma for terminal atoms of 0.08 within 2A
C61 \\sim C62 \\sim C63 \\sim C64 \\sim C65 \\sim C66: within 2A with sigma of
0.04 and sigma for terminal atoms of 0.08 within 2A
C71 \\sim C72 \\sim C73 \\sim C74 \\sim C75 \\sim C76: within 2A with sigma of
0.04 and sigma for terminal atoms of 0.08 within 2A
C1S' \\sim Cl1' \\sim Cl2': within 2A with sigma of 0.01 and sigma for terminal
atoms of 0.02 within 2A
Uanis(C51) \\sim Ueq, Uanis(C52) \\sim Ueq, Uanis(C53) \\sim Ueq, Uanis(C54)
\\sim Ueq, Uanis(C55) \\sim Ueq, Uanis(C56) \\sim Ueq: with sigma of 0.1 and
sigma for terminal atoms of 0.2
Uanis(C61) \\sim Ueq, Uanis(C62) \\sim Ueq, Uanis(C63) \\sim Ueq, Uanis(C64)
\\sim Ueq, Uanis(C65) \\sim Ueq, Uanis(C66) \\sim Ueq: with sigma of 0.1 and
sigma for terminal atoms of 0.2
Uanis(C71) \\sim Ueq, Uanis(C72) \\sim Ueq, Uanis(C73) \\sim Ueq, Uanis(C74)
\\sim Ueq, Uanis(C75) \\sim Ueq, Uanis(C76) \\sim Ueq: with sigma of 0.1 and
sigma for terminal atoms of 0.2
Uanis(C1S') \\sim Ueq, Uanis(Cl1') \\sim Ueq, Uanis(Cl2') \\sim Ueq: with sigma
of 0.01 and sigma for terminal atoms of 0.02
Uanis(O9) \\sim Ueq, Uanis(C41) \\sim Ueq: with sigma of 0.01 and sigma for
terminal atoms of 0.02
Uanis(C1S) = Uanis(C1S')
Uanis(Cl1) = Uanis(Cl1')
5. Others
 Sof(C1S')=Sof(H1SA)=Sof(H1SB)=Sof(Cl1')=Sof(Cl2')=1-FVAR(1)
 Sof(C1S)=Sof(H1SC)=Sof(H1SD)=Sof(Cl1)=Sof(Cl2)=FVAR(1)
6.a Secondary CH2 refined with riding coordinates:
 C1(H1A,H1B), C2(H2A,H2B), C1S(H1SC,H1SD), C1S'(H1SA,H1SB)
6.b Aromatic/amide H refined with riding coordinates:
 C12(H12), C13(H13), C14(H14), C15(H15), C16(H16), C22(H22), C23(H23),
 C24(H24), C25(H25), C26(H26), C32(H32), C33(H33), C34(H34), C35(H35), C36(H36),
  C42(H42), C43(H43), C44(H44), C45(H45), C46(H46), C52(H52), C53(H53),
 C54(H54), C55(H55), C56(H56), C62(H62), C63(H63), C64(H64), C65(H65), C66(H66),
  C72(H72), C73(H73), C74(H74), C75(H75), C76(H76), C82(H82), C83(H83),
 C84(H84), C85(H85), C86(H86)
6.c Idealised Me refined as rotating group:
 C4(H4A,H4B,H4C), C3S(H3SA,H3SB,H3SC)
;
_smtbx_masks_void_probe_radius 1.2
_smtbx_masks_void_truncation_radius 1.2
_olex2_submission_special_instructions 'No special instructions were received'

loop_
_space_group_symop_operation_xyz
'x, y, z'
'-x, y+1/2, -z+1/2'
'-x, -y, -z'
'x, -y-1/2, z-1/2'

loop_
_atom_site_label
_atom_site_type_symbol
_atom_site_fract_x
_atom_site_fract_y
_atom_site_fract_z
_atom_site_U_iso_or_equiv
_atom_site_adp_type
_atom_site_occupancy
_atom_site_site_symmetry_order
_atom_site_calc_flag
_atom_site_refinement_flags_posn
_atom_site_refinement_flags_adp
_atom_site_refinement_flags_occupancy
_atom_site_disorder_assembly
_atom_site_disorder_group
Mo1 Mo 0.08611(6) 0.00771(4) 0.88932(3) 0.0179(2) Uani 1 1 d . . . . .
Mo2 Mo 0.12522(6) -0.02394(4) 1.02313(3) 0.01603(19) Uani 1 1 d . . . . .
Mo3 Mo -0.05016(6) -0.12475(4) 1.01403(3) 0.0182(2) Uani 1 1 d . . . . .
Mo4 Mo -0.09320(7) -0.09281(4) 0.87987(4) 0.0226(2) Uani 1 1 d . . . . .
Cu1 Cu 0.20321(10) 0.07970(6) 0.73680(6) 0.0294(3) Uani 1 1 d . . . . .
Cu2 Cu 0.15939(8) 0.16126(6) 0.84520(5) 0.0215(3) Uani 1 1 d . . . . .
P1 P 0.3670(2) 0.10190(13) 0.75013(12) 0.0267(6) Uani 1 1 d . . . . .
P2 P 0.32384(19) 0.18710(12) 0.85018(11) 0.0223(6) Uani 1 1 d . . . . .
P3 P 0.09087(19) 0.13580(12) 0.68733(11) 0.0232(6) Uani 1 1 d . . . . .
P4 P 0.04608(18) 0.21341(12) 0.79156(11) 0.0195(5) Uani 1 1 d . . . . .
N1 N 0.1828(7) -0.0097(4) 0.7394(4) 0.030(2) Uani 1 1 d . . . . .
O1 O 0.1243(5) 0.0682(3) 0.8466(3) 0.0224(15) Uani 1 1 d . . . . .
O2 O 0.1712(5) -0.0479(3) 0.8782(3) 0.0241(15) Uani 1 1 d . . . . .
O3 O 0.2107(5) -0.0774(3) 1.0050(3) 0.0247(15) Uani 1 1 d . . . . .
O4 O 0.1815(5) 0.0161(3) 1.0802(3) 0.0191(14) Uani 1 1 d . . . . .
O5 O 0.0430(5) -0.1743(3) 0.9970(3) 0.0257(16) Uani 1 1 d . . . . .
O6 O -0.1140(5) -0.1622(3) 1.0673(3) 0.0230(15) Uani 1 1 d . . . . .
O7 O -0.1899(5) -0.1042(3) 0.8318(3) 0.0314(17) Uani 1 1 d . . . . .
O8 O -0.0033(6) -0.1454(3) 0.8633(3) 0.0319(17) Uani 1 1 d . . . . .
O9 O 0.1451(5) 0.0374(3) 0.9645(2) 0.0157(13) Uani 1 1 d . U . . .
O10 O 0.0308(5) -0.0708(3) 1.0675(3) 0.0174(14) Uani 1 1 d . . . . .
O11 O -0.1391(5) -0.1301(3) 0.9504(3) 0.0209(14) Uani 1 1 d . . . . .
O12 O -0.0256(5) -0.0209(3) 0.8483(3) 0.0206(14) Uani 1 1 d . . . . .
O13 O -0.0078(5) 0.0476(3) 1.0402(3) 0.0191(14) Uani 1 1 d . . . . .
C1 C 0.0714(7) 0.2136(4) 0.7148(4) 0.0161(19) Uani 1 1 d . . . . .
H1A H 0.1323 0.2384 0.7078 0.019 Uiso 1 1 calc R U . . .
H1B H 0.0140 0.2326 0.6936 0.019 Uiso 1 1 calc R U . . .
C2 C 0.3920(7) 0.1760(5) 0.7829(4) 0.024(2) Uani 1 1 d . . . . .
H2A H 0.3720 0.2085 0.7554 0.029 Uiso 1 1 calc R U . . .
H2B H 0.4653 0.1800 0.7910 0.029 Uiso 1 1 calc R U . . .
C3 C 0.1836(8) -0.0602(5) 0.7494(4) 0.025(2) Uani 1 1 d . . . . .
C4 C 0.1816(9) -0.1240(5) 0.7622(6) 0.044(3) Uani 1 1 d . . . . .
H4A H 0.1208 -0.1334 0.7837 0.066 Uiso 1 1 calc R U . . .
H4B H 0.2415 -0.1348 0.7854 0.066 Uiso 1 1 calc R U . . .
H4C H 0.1810 -0.1473 0.7263 0.066 Uiso 1 1 calc R U . . .
C11 C 0.4404(8) 0.0472(5) 0.7924(5) 0.034(3) Uani 1 1 d . . . . .
C12 C 0.3898(9) 0.0101(6) 0.8304(5) 0.039(3) Uani 1 1 d . . . . .
H12 H 0.3191 0.0143 0.8344 0.047 Uiso 1 1 calc R U . . .
C13 C 0.4409(11) -0.0322(6) 0.8617(6) 0.053(4) Uani 1 1 d . . . . .
H13 H 0.4055 -0.0580 0.8871 0.064 Uiso 1 1 calc R U . . .
C14 C 0.5435(13) -0.0384(8) 0.8570(6) 0.070(5) Uani 1 1 d . . . . .
H14 H 0.5781 -0.0684 0.8793 0.084 Uiso 1 1 calc R U . . .
C15 C 0.5950(10) -0.0029(8) 0.8217(7) 0.070(5) Uani 1 1 d . . . . .
H15 H 0.6665 -0.0054 0.8209 0.084 Uiso 1 1 calc R U . . .
C16 C 0.5423(9) 0.0387(6) 0.7854(6) 0.046(3) Uani 1 1 d . . . . .
H16 H 0.5769 0.0605 0.7565 0.055 Uiso 1 1 calc R U . . .
C21 C 0.4317(8) 0.1017(6) 0.6819(5) 0.037(3) Uani 1 1 d . . . . .
C22 C 0.4254(11) 0.0499(7) 0.6492(5) 0.050(3) Uani 1 1 d . . . . .
H22 H 0.3869 0.0162 0.6619 0.060 Uiso 1 1 calc R U . . .
C23 C 0.4759(11) 0.0465(8) 0.5965(6) 0.059(4) Uani 1 1 d . . . . .
H23 H 0.4719 0.0105 0.5738 0.070 Uiso 1 1 calc R U . . .
C24 C 0.5303(11) 0.0951(8) 0.5787(6) 0.059(4) Uani 1 1 d . . . . .
H24 H 0.5650 0.0924 0.5435 0.071 Uiso 1 1 calc R U . . .
C25 C 0.5366(11) 0.1473(8) 0.6095(6) 0.058(4) Uani 1 1 d . . . . .
H25 H 0.5723 0.1812 0.5947 0.070 Uiso 1 1 calc R U . . .
C26 C 0.4912(10) 0.1519(6) 0.6627(5) 0.043(3) Uani 1 1 d . . . . .
H26 H 0.4995 0.1874 0.6857 0.052 Uiso 1 1 calc R U . . .
C31 C 0.4001(7) 0.1489(5) 0.9050(4) 0.026(2) Uani 1 1 d . . . . .
C32 C 0.3536(9) 0.1090(5) 0.9420(5) 0.034(3) Uani 1 1 d . . . . .
H32 H 0.2826 0.1036 0.9394 0.041 Uiso 1 1 calc R U . . .
C33 C 0.4089(10) 0.0769(6) 0.9826(5) 0.045(3) Uani 1 1 d . . . . .
H33 H 0.3757 0.0504 1.0084 0.054 Uiso 1 1 calc R U . . .
C34 C 0.5133(10) 0.0831(7) 0.9860(5) 0.053(4) Uani 1 1 d . . . . .
H34 H 0.5516 0.0588 1.0122 0.063 Uiso 1 1 calc R U . . .
C35 C 0.5606(10) 0.1241(8) 0.9517(6) 0.064(4) Uani 1 1 d . . . . .
H35 H 0.6311 0.1308 0.9563 0.077 Uiso 1 1 calc R U . . .
C36 C 0.5043(9) 0.1566(7) 0.9091(5) 0.046(3) Uani 1 1 d . . . . .
H36 H 0.5374 0.1834 0.8835 0.055 Uiso 1 1 calc R U . . .
C41 C 0.3447(7) 0.2695(5) 0.8656(5) 0.030(2) Uani 1 1 d . U . . .
C42 C 0.3007(9) 0.3091(6) 0.8258(6) 0.043(3) Uani 1 1 d . . . . .
H42 H 0.2657 0.2938 0.7928 0.052 Uiso 1 1 calc R U . . .
C43 C 0.3093(10) 0.3736(6) 0.8356(7) 0.055(4) Uani 1 1 d . . . . .
H43 H 0.2796 0.4018 0.8092 0.066 Uiso 1 1 calc R U . . .
C44 C 0.3588(11) 0.3927(7) 0.8816(8) 0.060(4) Uani 1 1 d . . . . .
H44 H 0.3624 0.4353 0.8887 0.072 Uiso 1 1 calc R U . . .
C45 C 0.4048(12) 0.3545(7) 0.9190(6) 0.057(4) Uani 1 1 d . . . . .
H45 H 0.4437 0.3704 0.9503 0.069 Uiso 1 1 calc R U . . .
C46 C 0.3951(9) 0.2909(6) 0.9118(5) 0.042(3) Uani 1 1 d . . . . .
H46 H 0.4240 0.2636 0.9393 0.051 Uiso 1 1 calc R U . . .
C51 C 0.1276(8) 0.1484(5) 0.6123(5) 0.028(2) Uani 1 1 d . U . . .
C52 C 0.1879(12) 0.1043(8) 0.5873(6) 0.070(5) Uani 1 1 d . U . . .
H52 H 0.2121 0.0710 0.6098 0.084 Uiso 1 1 calc R U . . .
C53 C 0.2117(15) 0.1082(9) 0.5330(6) 0.086(6) Uani 1 1 d . U . . .
H53 H 0.2501 0.0766 0.5162 0.104 Uiso 1 1 calc R U . . .
C54 C 0.1817(11) 0.1573(8) 0.5002(6) 0.062(4) Uani 1 1 d . U . . .
H54 H 0.2013 0.1600 0.4613 0.074 Uiso 1 1 calc R U . . .
C55 C 0.1250(10) 0.2013(6) 0.5229(5) 0.045(3) Uani 1 1 d . U . . .
H55 H 0.1038 0.2350 0.5000 0.054 Uiso 1 1 calc R U . . .
C56 C 0.0974(9) 0.1974(5) 0.5800(5) 0.036(3) Uani 1 1 d . U . . .
H56 H 0.0578 0.2287 0.5965 0.043 Uiso 1 1 calc R U . . .
C61 C -0.0360(8) 0.1026(5) 0.6798(5) 0.029(2) Uani 1 1 d . U . . .
C62 C -0.0992(10) 0.1107(7) 0.6341(6) 0.057(4) Uani 1 1 d . U . . .
H62 H -0.0782 0.1339 0.6020 0.068 Uiso 1 1 calc R U . . .
C63 C -0.1932(12) 0.0854(9) 0.6339(7) 0.076(5) Uani 1 1 d . U . . .
H63 H -0.2366 0.0911 0.6013 0.091 Uiso 1 1 calc R U . . .
C64 C -0.2265(11) 0.0524(8) 0.6788(7) 0.069(4) Uani 1 1 d . U . . .
H64 H -0.2921 0.0351 0.6780 0.082 Uiso 1 1 calc R U . . .
C65 C -0.1636(11) 0.0448(6) 0.7252(7) 0.056(3) Uani 1 1 d . U . . .
H65 H -0.1866 0.0232 0.7578 0.067 Uiso 1 1 calc R U . . .
C66 C -0.0682(9) 0.0675(5) 0.7256(6) 0.038(2) Uani 1 1 d . U . . .
H66 H -0.0236 0.0593 0.7572 0.045 Uiso 1 1 calc R U . . .
C71 C -0.0882(7) 0.1952(4) 0.7943(4) 0.023(2) Uani 1 1 d . U . . .
C72 C -0.1575(8) 0.2171(5) 0.7547(5) 0.028(2) Uani 1 1 d . U . . .
H72 H -0.1352 0.2423 0.7243 0.034 Uiso 1 1 calc R U . . .
C73 C -0.2575(8) 0.2036(5) 0.7580(6) 0.041(3) Uani 1 1 d . U . . .
H73 H -0.3045 0.2191 0.7302 0.049 Uiso 1 1 calc R U . . .
C74 C -0.2900(8) 0.1667(7) 0.8026(6) 0.047(3) Uani 1 1 d . U . . .
H74 H -0.3594 0.1568 0.8055 0.057 Uiso 1 1 calc R U . . .
C75 C -0.2208(9) 0.1444(7) 0.8429(6) 0.052(3) Uani 1 1 d . U . . .
H75 H -0.2426 0.1186 0.8730 0.062 Uiso 1 1 calc R U . . .
C76 C -0.1207(8) 0.1595(6) 0.8393(5) 0.041(3) Uani 1 1 d . U . . .
H76 H -0.0737 0.1454 0.8677 0.049 Uiso 1 1 calc R U . . .
C81 C 0.0430(7) 0.2935(4) 0.8124(4) 0.023(2) Uani 1 1 d . . . . .
C82 C 0.0617(9) 0.3406(5) 0.7733(5) 0.037(3) Uani 1 1 d . . . . .
H82 H 0.0785 0.3315 0.7348 0.044 Uiso 1 1 calc R U . . .
C83 C 0.0553(10) 0.4013(5) 0.7919(5) 0.038(3) Uani 1 1 d . . . . .
H83 H 0.0689 0.4334 0.7657 0.046 Uiso 1 1 calc R U . . .
C84 C 0.0301(10) 0.4152(6) 0.8464(5) 0.044(3) Uani 1 1 d . . . . .
H84 H 0.0239 0.4565 0.8579 0.053 Uiso 1 1 calc R U . . .
C85 C 0.0137(11) 0.3692(6) 0.8847(5) 0.048(3) Uani 1 1 d . . . . .
H85 H -0.0019 0.3787 0.9234 0.058 Uiso 1 1 calc R U . . .
C86 C 0.0198(9) 0.3087(5) 0.8674(5) 0.036(3) Uani 1 1 d . . . . .
H86 H 0.0075 0.2773 0.8945 0.043 Uiso 1 1 calc R U . . .
N1S N 0.3037(9) 0.2625(6) 0.6738(5) 0.056(3) Uani 1 1 d . . . . .
C2S C 0.3258(10) 0.2733(6) 0.6282(7) 0.053(4) Uani 1 1 d . . . . .
C3S C 0.3518(11) 0.2866(8) 0.5714(6) 0.068(4) Uani 1 1 d . . . . .
H3SA H 0.3272 0.2540 0.5459 0.101 Uiso 1 1 calc R U . . .
H3SB H 0.4252 0.2897 0.5690 0.101 Uiso 1 1 calc R U . . .
H3SC H 0.3209 0.3254 0.5597 0.101 Uiso 1 1 calc R U . . .
C1S C 0.2280(11) -0.1870(7) 0.9199(7) 0.058(3) Uani 0.803(9) 1 d . . P A 1
H1SC H 0.2304 -0.1819 0.9622 0.069 Uiso 0.803(9) 1 calc R U P A 1
H1SD H 0.1826 -0.1555 0.9031 0.069 Uiso 0.803(9) 1 calc R U P A 1
Cl1 Cl 0.1852(4) -0.2596(2) 0.9016(2) 0.0951(16) Uani 0.803(9) 1 d . . P A 1
Cl2 Cl 0.3504(5) -0.1804(3) 0.8916(4) 0.104(3) Uani 0.803(9) 1 d . . P A 1
C1S' C 0.2280(11) -0.1870(7) 0.9199(7) 0.058(3) Uani 0.197(9) 1 d . U P A 2
H1SA H 0.2782 -0.1741 0.8916 0.069 Uiso 0.197(9) 1 calc R U P A 2
H1SB H 0.2627 -0.1891 0.9580 0.069 Uiso 0.197(9) 1 calc R U P A 2
Cl1' Cl 0.1852(4) -0.2596(2) 0.9016(2) 0.0951(16) Uani 0.197(9) 1 d . U P A 2
Cl2' Cl 0.1234(14) -0.1256(8) 0.9230(8) 0.055(4) Uani 0.197(9) 1 d . U P A 2

loop_
_atom_site_aniso_label
_atom_site_aniso_U_11
_atom_site_aniso_U_22
_atom_site_aniso_U_33
_atom_site_aniso_U_23
_atom_site_aniso_U_13
_atom_site_aniso_U_12
Mo1 0.0230(4) 0.0164(4) 0.0145(4) -0.0002(3) 0.0060(3) -0.0039(3)
Mo2 0.0138(4) 0.0187(4) 0.0156(4) 0.0026(3) 0.0010(3) 0.0005(3)
Mo3 0.0241(4) 0.0144(4) 0.0163(4) -0.0005(3) 0.0036(3) -0.0021(3)
Mo4 0.0263(5) 0.0235(5) 0.0179(4) -0.0021(3) 0.0010(3) -0.0035(4)
Cu1 0.0254(7) 0.0216(7) 0.0409(8) 0.0033(6) -0.0066(6) 0.0010(5)
Cu2 0.0153(6) 0.0259(7) 0.0232(6) 0.0110(5) -0.0017(5) -0.0028(5)
P1 0.0235(14) 0.0260(14) 0.0306(15) 0.0074(11) -0.0008(11) 0.0000(11)
P2 0.0168(13) 0.0261(14) 0.0240(13) 0.0079(11) -0.0025(10) -0.0029(10)
P3 0.0200(13) 0.0241(14) 0.0254(14) 0.0016(11) -0.0035(10) 0.0009(10)
P4 0.0176(12) 0.0219(13) 0.0190(13) 0.0054(10) -0.0018(10) 0.0004(10)
N1 0.029(5) 0.037(6) 0.025(5) -0.004(4) 0.001(4) 0.002(4)
O1 0.029(4) 0.017(3) 0.022(4) -0.001(3) 0.004(3) -0.006(3)
O2 0.026(4) 0.027(4) 0.019(4) -0.002(3) 0.001(3) -0.005(3)
O3 0.026(4) 0.023(4) 0.026(4) -0.004(3) 0.000(3) 0.003(3)
O4 0.022(3) 0.022(4) 0.014(3) 0.001(3) 0.004(3) -0.001(3)
O5 0.033(4) 0.020(4) 0.025(4) -0.004(3) 0.011(3) -0.001(3)
O6 0.032(4) 0.018(3) 0.019(3) -0.003(3) 0.005(3) -0.002(3)
O7 0.033(4) 0.039(4) 0.022(4) 0.000(3) -0.002(3) -0.009(3)
O8 0.042(5) 0.035(4) 0.019(4) 0.002(3) 0.009(3) -0.005(3)
O9 0.022(3) 0.020(3) 0.006(3) 0.007(2) -0.001(2) -0.007(3)
O10 0.026(4) 0.014(3) 0.013(3) -0.005(2) 0.002(3) -0.001(3)
O11 0.022(4) 0.026(4) 0.015(3) -0.004(3) -0.001(3) -0.007(3)
O12 0.030(4) 0.022(4) 0.010(3) 0.001(3) 0.002(3) -0.009(3)
O13 0.019(3) 0.016(3) 0.022(4) -0.004(3) 0.000(3) 0.000(3)
C1 0.014(5) 0.015(5) 0.019(5) 0.004(4) 0.001(4) 0.000(4)
C2 0.013(5) 0.036(6) 0.024(5) 0.010(4) 0.005(4) -0.001(4)
C3 0.036(6) 0.016(5) 0.022(5) -0.001(4) 0.010(4) 0.002(4)
C4 0.032(7) 0.031(7) 0.068(9) -0.001(6) 0.003(6) 0.002(5)
C11 0.027(6) 0.035(6) 0.041(7) 0.007(5) -0.001(5) 0.006(5)
C12 0.040(7) 0.044(7) 0.034(7) 0.012(5) 0.004(5) 0.003(6)
C13 0.070(10) 0.042(8) 0.048(8) 0.025(6) 0.008(7) 0.013(7)
C14 0.078(11) 0.082(12) 0.049(9) 0.034(8) 0.008(8) 0.041(9)
C15 0.028(7) 0.092(12) 0.091(12) 0.050(10) 0.000(7) 0.018(7)
C16 0.034(7) 0.059(9) 0.045(7) 0.023(6) 0.000(6) 0.007(6)
C21 0.027(6) 0.053(8) 0.031(6) -0.002(6) 0.009(5) 0.009(5)
C22 0.060(9) 0.058(9) 0.032(7) 0.007(6) -0.009(6) 0.008(7)
C23 0.057(9) 0.081(11) 0.039(8) -0.024(8) 0.001(7) 0.005(8)
C24 0.056(9) 0.095(13) 0.026(7) 0.007(8) -0.003(6) 0.030(9)
C25 0.048(8) 0.075(11) 0.052(9) 0.012(8) 0.014(7) 0.022(8)
C26 0.050(8) 0.047(8) 0.033(7) 0.015(6) 0.007(6) 0.013(6)
C31 0.021(5) 0.034(6) 0.023(5) 0.004(4) -0.006(4) -0.005(4)
C32 0.045(7) 0.026(6) 0.032(6) 0.013(5) -0.006(5) 0.005(5)
C33 0.055(8) 0.048(8) 0.032(7) 0.010(6) 0.002(6) 0.008(6)
C34 0.049(8) 0.078(10) 0.030(7) 0.021(7) -0.014(6) 0.009(7)
C35 0.031(7) 0.103(13) 0.057(9) 0.009(9) -0.022(7) 0.014(8)
C36 0.031(6) 0.086(10) 0.021(6) 0.030(6) -0.003(5) -0.002(6)
C41 0.014(4) 0.029(5) 0.047(6) 0.003(5) 0.001(4) -0.012(4)
C42 0.041(7) 0.037(7) 0.052(8) 0.005(6) 0.004(6) -0.013(6)
C43 0.042(8) 0.028(7) 0.096(12) 0.002(7) 0.003(8) -0.010(6)
C44 0.052(9) 0.041(8) 0.088(12) -0.008(8) 0.008(8) -0.005(7)
C45 0.066(10) 0.054(9) 0.052(9) -0.031(7) 0.015(7) -0.023(8)
C46 0.046(7) 0.043(7) 0.038(7) -0.012(6) 0.002(6) -0.011(6)
C51 0.026(5) 0.030(5) 0.029(5) -0.006(4) 0.003(4) 0.000(4)
C52 0.084(10) 0.091(10) 0.037(6) 0.002(7) 0.011(7) 0.060(9)
C53 0.118(13) 0.110(12) 0.031(6) -0.009(7) 0.006(8) 0.079(11)
C54 0.066(9) 0.092(10) 0.028(6) -0.005(6) 0.003(6) 0.030(8)
C55 0.066(8) 0.029(6) 0.039(6) 0.004(5) 0.005(6) 0.003(5)
C56 0.048(7) 0.029(6) 0.031(5) 0.001(4) 0.008(5) 0.003(5)
C61 0.028(5) 0.030(6) 0.029(5) -0.009(4) 0.002(4) -0.003(4)
C62 0.047(7) 0.080(10) 0.042(7) 0.001(6) -0.007(5) -0.021(7)
C63 0.047(8) 0.112(13) 0.067(9) -0.008(8) -0.014(7) -0.032(8)
C64 0.045(7) 0.081(11) 0.080(9) -0.029(8) 0.019(6) -0.033(7)
C65 0.055(7) 0.036(7) 0.078(8) -0.002(7) 0.024(6) -0.011(6)
C66 0.040(6) 0.022(6) 0.051(6) 0.000(5) 0.014(5) 0.008(5)
C71 0.020(5) 0.022(5) 0.026(5) 0.000(4) 0.003(4) 0.002(4)
C72 0.026(5) 0.023(5) 0.035(6) 0.003(4) -0.004(4) 0.005(4)
C73 0.023(5) 0.035(6) 0.065(8) 0.016(5) -0.007(5) -0.003(5)
C74 0.014(5) 0.069(9) 0.059(8) 0.015(6) 0.008(5) 0.004(5)
C75 0.036(6) 0.078(9) 0.042(7) 0.032(6) 0.009(5) -0.012(6)
C76 0.026(5) 0.060(8) 0.036(6) 0.025(5) -0.002(5) -0.010(5)
C81 0.022(5) 0.020(5) 0.027(5) 0.002(4) -0.007(4) 0.005(4)
C82 0.055(8) 0.030(6) 0.025(6) 0.002(5) 0.002(5) 0.003(5)
C83 0.056(8) 0.026(6) 0.033(7) 0.002(5) -0.006(6) -0.005(5)
C84 0.059(8) 0.031(7) 0.041(7) -0.009(6) -0.008(6) 0.006(6)
C85 0.078(10) 0.045(8) 0.022(6) -0.007(5) 0.007(6) -0.001(7)
C86 0.048(7) 0.035(6) 0.026(6) 0.001(5) 0.006(5) -0.002(5)
N1S 0.046(7) 0.074(9) 0.049(7) 0.030(6) 0.010(5) 0.012(6)
C2S 0.045(8) 0.048(8) 0.066(10) 0.023(7) -0.007(7) 0.011(6)
C3S 0.050(9) 0.097(13) 0.056(9) 0.013(9) 0.005(7) -0.007(9)
C1S 0.056(6) 0.054(5) 0.063(6) -0.002(5) 0.002(5) 0.008(5)
Cl1 0.099(4) 0.080(3) 0.106(4) -0.033(3) -0.015(3) 0.003(3)
Cl2 0.071(4) 0.087(5) 0.153(7) 0.014(4) 0.024(4) 0.009(3)
C1S' 0.056(6) 0.054(5) 0.063(6) -0.002(5) 0.002(5) 0.008(5)
Cl1' 0.099(4) 0.080(3) 0.106(4) -0.033(3) -0.015(3) 0.003(3)
Cl2' 0.060(7) 0.047(6) 0.057(7) 0.005(6) 0.013(6) 0.000(5)

loop_
_atom_type_symbol
_atom_type_description
_atom_type_scat_dispersion_real
_atom_type_scat_dispersion_imag
_atom_type_scat_source
C C 0.0033 0.0016 'International Tables Vol C Tables 4.2.6.8 and 6.1.1.4'
H H 0.0000 0.0000 'International Tables Vol C Tables 4.2.6.8 and 6.1.1.4'
N N 0.0061 0.0033 'International Tables Vol C Tables 4.2.6.8 and 6.1.1.4'
O O 0.0106 0.0060 'International Tables Vol C Tables 4.2.6.8 and 6.1.1.4'
P P 0.1023 0.0942 'International Tables Vol C Tables 4.2.6.8 and 6.1.1.4'
Cu Cu 0.3201 1.2651 'International Tables Vol C Tables 4.2.6.8 and 6.1.1.4'
Mo Mo -1.6832 0.6857 'International Tables Vol C Tables 4.2.6.8 and 6.1.1.4'
Cl Cl 0.1484 0.1585 'International Tables Vol C Tables 4.2.6.8 and 6.1.1.4'

loop_
_geom_angle_atom_site_label_1
_geom_angle_atom_site_label_2
_geom_angle_atom_site_label_3
_geom_angle
_geom_angle_site_symmetry_1
_geom_angle_site_symmetry_3
_geom_angle_publ_flag
O1 Mo1 O9 97.9(3) . . ?
O1 Mo1 O10 89.9(3) . 3_557 ?
O1 Mo1 O12 101.8(3) . . ?
O1 Mo1 O13 161.6(3) . 3_557 ?
O2 Mo1 O1 105.0(3) . . ?
O2 Mo1 O9 96.9(3) . . ?
O2 Mo1 O10 162.4(3) . 3_557 ?
O2 Mo1 O12 101.9(3) . . ?
O2 Mo1 O13 92.4(3) . 3_557 ?
O9 Mo1 O10 71.4(2) . 3_557 ?
O9 Mo1 O13 74.0(2) . 3_557 ?
O12 Mo1 O9 148.1(3) . . ?
O12 Mo1 O10 83.7(3) . 3_557 ?
O12 Mo1 O13 79.6(2) . 3_557 ?
O13 Mo1 O10 72.0(2) 3_557 3_557 ?
O3 Mo2 Mo3 89.7(2) . . ?
O3 Mo2 O4 105.1(3) . . ?
O3 Mo2 O9 101.8(3) . . ?
O3 Mo2 O10 102.1(3) . . ?
O3 Mo2 O13 98.0(3) . 3_557 ?
O3 Mo2 O13 173.6(3) . . ?
O4 Mo2 Mo3 133.9(2) . . ?
O4 Mo2 O9 97.1(3) . . ?
O4 Mo2 O10 97.6(3) . . ?
O4 Mo2 O13 81.3(3) . . ?
O4 Mo2 O13 156.9(3) . 3_557 ?
O9 Mo2 Mo3 122.76(18) . . ?
O9 Mo2 O13 78.3(2) . 3_557 ?
O9 Mo2 O13 77.0(2) . . ?
O10 Mo2 Mo3 36.27(18) . . ?
O10 Mo2 O9 147.5(3) . . ?
O10 Mo2 O13 76.9(2) . 3_557 ?
O10 Mo2 O13 76.8(2) . . ?
O13 Mo2 Mo3 44.52(17) 3_557 . ?
O13 Mo2 Mo3 85.83(15) . . ?
O13 Mo2 O13 75.6(2) 3_557 . ?
O5 Mo3 Mo2 85.7(2) . . ?
O5 Mo3 O6 103.6(3) . . ?
O5 Mo3 O9 165.0(3) . 3_557 ?
O5 Mo3 O10 98.0(3) . . ?
O5 Mo3 O11 103.0(3) . . ?
O5 Mo3 O13 95.2(3) . 3_557 ?
O6 Mo3 Mo2 130.3(2) . . ?
O6 Mo3 O9 87.8(3) . 3_557 ?
O6 Mo3 O10 95.7(3) . . ?
O6 Mo3 O11 103.1(3) . . ?
O6 Mo3 O13 159.7(3) . 3_557 ?
O9 Mo3 Mo2 79.39(15) 3_557 . ?
O10 Mo3 Mo2 34.75(18) . . ?
O10 Mo3 O9 70.7(2) . 3_557 ?
O10 Mo3 O13 73.8(2) . 3_557 ?
O11 Mo3 Mo2 122.5(2) . . ?
O11 Mo3 O9 83.6(2) . 3_557 ?
O11 Mo3 O10 147.5(3) . . ?
O11 Mo3 O13 79.8(3) . 3_557 ?
O13 Mo3 Mo2 42.73(16) 3_557 . ?
O13 Mo3 O9 72.5(2) 3_557 3_557 ?
O4 Mo4 O13 70.7(2) 3_557 3_557 ?
O7 Mo4 O4 89.4(3) . 3_557 ?
O7 Mo4 O8 105.8(4) . . ?
O7 Mo4 O11 104.3(3) . . ?
O7 Mo4 O12 102.5(3) . . ?
O7 Mo4 O13 160.1(3) . 3_557 ?
O8 Mo4 O4 164.8(3) . 3_557 ?
O8 Mo4 O11 98.0(3) . . ?
O8 Mo4 O12 97.5(3) . . ?
O8 Mo4 O13 94.0(3) . 3_557 ?
O11 Mo4 O4 77.9(3) . 3_557 ?
O11 Mo4 O12 143.9(3) . . ?
O11 Mo4 O13 73.1(2) . 3_557 ?
O12 Mo4 O4 78.5(3) . 3_557 ?
O12 Mo4 O13 73.5(2) . 3_557 ?
P3 Cu1 P1 125.84(11) . . ?
N1 Cu1 P1 110.1(3) . . ?
N1 Cu1 P3 118.1(3) . . ?
P4 Cu2 P2 122.38(10) . . ?
O1 Cu2 P2 117.3(2) . . ?
O1 Cu2 P4 111.1(2) . . ?
O1 Cu2 O6 85.8(3) . 3_557 ?
O6 Cu2 P2 104.0(2) 3_557 . ?
O6 Cu2 P4 109.0(2) 3_557 . ?
C2 P1 Cu1 114.7(3) . . ?
C11 P1 Cu1 115.9(4) . . ?
C11 P1 C2 105.7(5) . . ?
C11 P1 C21 102.3(5) . . ?
C21 P1 Cu1 110.6(4) . . ?
C21 P1 C2 106.4(5) . . ?
C2 P2 Cu2 114.6(3) . . ?
C2 P2 C41 102.6(5) . . ?
C31 P2 Cu2 116.3(3) . . ?
C31 P2 C2 105.1(5) . . ?
C31 P2 C41 103.5(5) . . ?
C41 P2 Cu2 113.2(3) . . ?
C1 P3 Cu1 115.4(3) . . ?
C1 P3 C51 103.3(4) . . ?
C51 P3 Cu1 112.5(4) . . ?
C61 P3 Cu1 115.5(4) . . ?
C61 P3 C1 105.4(4) . . ?
C61 P3 C51 103.3(5) . . ?
C1 P4 Cu2 114.2(3) . . ?
C1 P4 C71 103.6(4) . . ?
C71 P4 Cu2 120.7(3) . . ?
C81 P4 Cu2 111.2(3) . . ?
C81 P4 C1 105.3(4) . . ?
C81 P4 C71 100.0(5) . . ?
C3 N1 Cu1 167.1(9) . . ?
Mo1 O1 Cu2 145.1(4) . . ?
Mo1 O2 Cl2' 107.4(6) . . ?
Mo2 O4 Mo4 118.1(3) . 3_557 ?
Mo3 O6 Cu2 146.5(4) . 3_557 ?
Mo1 O9 Mo3 104.4(3) . 3_557 ?
Mo2 O9 Mo1 109.3(3) . . ?
Mo2 O9 Mo3 109.5(3) . 3_557 ?
Mo2 O10 Mo1 111.1(3) . 3_557 ?
Mo2 O10 Mo3 109.0(3) . . ?
Mo3 O10 Mo1 105.4(3) . 3_557 ?
Mo3 O11 Mo4 115.9(3) . . ?
Mo1 O12 Mo4 116.4(3) . . ?
Mo1 O13 Mo2 96.8(2) 3_557 . ?
Mo1 O13 Mo4 85.5(2) 3_557 3_557 ?
Mo2 O13 Mo1 91.6(2) 3_557 3_557 ?
Mo2 O13 Mo2 104.4(2) 3_557 . ?
Mo2 O13 Mo3 92.7(2) 3_557 3_557 ?
Mo2 O13 Mo4 89.9(2) . 3_557 ?
Mo2 O13 Mo4 165.6(3) 3_557 3_557 ?
Mo3 O13 Mo1 163.2(3) 3_557 3_557 ?
Mo3 O13 Mo2 97.9(2) 3_557 . ?
Mo3 O13 Mo4 86.2(2) 3_557 3_557 ?
P3 C1 H1A 109.3 . . ?
P3 C1 H1B 109.3 . . ?
P4 C1 P3 111.6(5) . . ?
P4 C1 H1A 109.3 . . ?
P4 C1 H1B 109.3 . . ?
H1A C1 H1B 108.0 . . ?
P1 C2 P2 112.7(5) . . ?
P1 C2 H2A 109.1 . . ?
P1 C2 H2B 109.1 . . ?
P2 C2 H2A 109.1 . . ?
P2 C2 H2B 109.1 . . ?
H2A C2 H2B 107.8 . . ?
N1 C3 C4 178.4(12) . . ?
C3 C4 H4A 109.5 . . ?
C3 C4 H4B 109.5 . . ?
C3 C4 H4C 109.5 . . ?
H4A C4 H4B 109.5 . . ?
H4A C4 H4C 109.5 . . ?
H4B C4 H4C 109.5 . . ?
C12 C11 P1 118.1(9) . . ?
C16 C11 P1 122.6(9) . . ?
C16 C11 C12 119.1(11) . . ?
C11 C12 H12 119.9 . . ?
C13 C12 C11 120.2(12) . . ?
C13 C12 H12 119.9 . . ?
C12 C13 H13 119.7 . . ?
C12 C13 C14 120.7(13) . . ?
C14 C13 H13 119.7 . . ?
C13 C14 H14 119.5 . . ?
C15 C14 C13 120.9(13) . . ?
C15 C14 H14 119.5 . . ?
C14 C15 H15 120.3 . . ?
C14 C15 C16 119.4(13) . . ?
C16 C15 H15 120.3 . . ?
C11 C16 C15 119.2(12) . . ?
C11 C16 H16 120.4 . . ?
C15 C16 H16 120.4 . . ?
C22 C21 P1 117.6(10) . . ?
C22 C21 C26 119.5(11) . . ?
C26 C21 P1 122.9(9) . . ?
C21 C22 H22 119.9 . . ?
C21 C22 C23 120.2(14) . . ?
C23 C22 H22 119.9 . . ?
C22 C23 H23 120.4 . . ?
C24 C23 C22 119.2(14) . . ?
C24 C23 H23 120.4 . . ?
C23 C24 H24 119.0 . . ?
C25 C24 C23 122.0(14) . . ?
C25 C24 H24 119.0 . . ?
C24 C25 H25 119.7 . . ?
C24 C25 C26 120.7(15) . . ?
C26 C25 H25 119.7 . . ?
C21 C26 H26 120.9 . . ?
C25 C26 C21 118.2(13) . . ?
C25 C26 H26 120.9 . . ?
C32 C31 P2 118.8(8) . . ?
C32 C31 C36 119.3(10) . . ?
C36 C31 P2 121.9(8) . . ?
C31 C32 H32 119.6 . . ?
C33 C32 C31 120.9(11) . . ?
C33 C32 H32 119.6 . . ?
C32 C33 H33 119.9 . . ?
C32 C33 C34 120.2(12) . . ?
C34 C33 H33 119.9 . . ?
C33 C34 H34 119.9 . . ?
C35 C34 C33 120.1(12) . . ?
C35 C34 H34 119.9 . . ?
C34 C35 H35 120.1 . . ?
C34 C35 C36 119.8(12) . . ?
C36 C35 H35 120.1 . . ?
C31 C36 C35 119.5(11) . . ?
C31 C36 H36 120.3 . . ?
C35 C36 H36 120.3 . . ?
C42 C41 P2 114.8(9) . . ?
C46 C41 P2 124.4(9) . . ?
C46 C41 C42 120.8(11) . . ?
C41 C42 H42 120.6 . . ?
C41 C42 C43 118.7(12) . . ?
C43 C42 H42 120.6 . . ?
C42 C43 H43 120.6 . . ?
C44 C43 C42 118.7(14) . . ?
C44 C43 H43 120.6 . . ?
C43 C44 H44 118.7 . . ?
C43 C44 C45 122.7(14) . . ?
C45 C44 H44 118.7 . . ?
C44 C45 H45 120.0 . . ?
C44 C45 C46 120.1(14) . . ?
C46 C45 H45 120.0 . . ?
C41 C46 C45 118.9(13) . . ?
C41 C46 H46 120.5 . . ?
C45 C46 H46 120.5 . . ?
C52 C51 P3 117.2(9) . . ?
C56 C51 P3 123.9(8) . . ?
C56 C51 C52 118.8(11) . . ?
C51 C52 H52 119.7 . . ?
C53 C52 C51 120.7(14) . . ?
C53 C52 H52 119.7 . . ?
C52 C53 H53 119.6 . . ?
C52 C53 C54 120.9(14) . . ?
C54 C53 H53 119.6 . . ?
C53 C54 H54 119.8 . . ?
C55 C54 C53 120.3(13) . . ?
C55 C54 H54 119.8 . . ?
C54 C55 H55 120.2 . . ?
C54 C55 C56 119.6(12) . . ?
C56 C55 H55 120.2 . . ?
C51 C56 C55 119.6(11) . . ?
C51 C56 H56 120.2 . . ?
C55 C56 H56 120.2 . . ?
C62 C61 P3 125.0(10) . . ?
C62 C61 C66 118.7(11) . . ?
C66 C61 P3 116.2(9) . . ?
C61 C62 H62 120.0 . . ?
C61 C62 C63 120.0(14) . . ?
C63 C62 H62 120.0 . . ?
C62 C63 H63 119.0 . . ?
C64 C63 C62 122.0(16) . . ?
C64 C63 H63 119.0 . . ?
C63 C64 H64 120.9 . . ?
C63 C64 C65 118.3(14) . . ?
C65 C64 H64 120.9 . . ?
C64 C65 H65 119.5 . . ?
C64 C65 C66 121.1(14) . . ?
C66 C65 H65 119.5 . . ?
C61 C66 H66 120.0 . . ?
C65 C66 C61 119.9(13) . . ?
C65 C66 H66 120.0 . . ?
C72 C71 P4 122.5(8) . . ?
C72 C71 C76 119.4(10) . . ?
C76 C71 P4 118.0(8) . . ?
C71 C72 H72 119.3 . . ?
C73 C72 C71 121.5(11) . . ?
C73 C72 H72 119.3 . . ?
C72 C73 H73 120.4 . . ?
C72 C73 C74 119.1(11) . . ?
C74 C73 H73 120.4 . . ?
C73 C74 H74 120.1 . . ?
C75 C74 C73 119.8(11) . . ?
C75 C74 H74 120.1 . . ?
C74 C75 H75 120.0 . . ?
C76 C75 C74 120.1(11) . . ?
C76 C75 H75 120.0 . . ?
C71 C76 H76 120.0 . . ?
C75 C76 C71 120.1(11) . . ?
C75 C76 H76 120.0 . . ?
C82 C81 P4 122.2(8) . . ?
C86 C81 P4 119.4(8) . . ?
C86 C81 C82 118.4(10) . . ?
C81 C82 H82 120.4 . . ?
C81 C82 C83 119.1(10) . . ?
C83 C82 H82 120.4 . . ?
C82 C83 H83 119.3 . . ?
C84 C83 C82 121.3(11) . . ?
C84 C83 H83 119.3 . . ?
C83 C84 H84 120.2 . . ?
C83 C84 C85 119.5(12) . . ?
C85 C84 H84 120.2 . . ?
C84 C85 H85 119.9 . . ?
C84 C85 C86 120.3(11) . . ?
C86 C85 H85 119.9 . . ?
C81 C86 C85 121.3(11) . . ?
C81 C86 H86 119.3 . . ?
C85 C86 H86 119.3 . . ?
N1S C2S C3S 179.1(17) . . ?
C2S C3S H3SA 109.5 . . ?
C2S C3S H3SB 109.5 . . ?
C2S C3S H3SC 109.5 . . ?
H3SA C3S H3SB 109.5 . . ?
H3SA C3S H3SC 109.5 . . ?
H3SB C3S H3SC 109.5 . . ?
H1SC C1S H1SD 108.7 . . ?
Cl1 C1S H1SC 110.5 . . ?
Cl1 C1S H1SD 110.5 . . ?
Cl1 C1S Cl2 106.3(8) . . ?
Cl2 C1S H1SC 110.5 . . ?
Cl2 C1S H1SD 110.5 . . ?

loop_
_geom_bond_atom_site_label_1
_geom_bond_atom_site_label_2
_geom_bond_distance
_geom_bond_site_symmetry_2
_geom_bond_publ_flag
Mo1 O1 1.739(6) . ?
Mo1 O2 1.686(7) . ?
Mo1 O9 2.009(6) . ?
Mo1 O10 2.323(6) 3_557 ?
Mo1 O12 1.854(6) . ?
Mo1 O13 2.306(6) 3_557 ?
Mo2 Mo3 3.2132(12) . ?
Mo2 O3 1.692(7) . ?
Mo2 O4 1.745(6) . ?
Mo2 O9 1.939(6) . ?
Mo2 O10 1.937(6) . ?
Mo2 O13 2.401(6) . ?
Mo2 O13 2.183(6) 3_557 ?
Mo3 O5 1.698(7) . ?
Mo3 O6 1.724(7) . ?
Mo3 O9 2.352(6) 3_557 ?
Mo3 O10 2.010(6) . ?
Mo3 O11 1.875(6) . ?
Mo3 O13 2.256(6) 3_557 ?
Mo4 O4 2.262(6) 3_557 ?
Mo4 O7 1.701(7) . ?
Mo4 O8 1.709(8) . ?
Mo4 O11 1.945(6) . ?
Mo4 O12 1.966(6) . ?
Mo4 O13 2.474(6) 3_557 ?
Cu1 P1 2.241(3) . ?
Cu1 P3 2.232(3) . ?
Cu1 N1 1.980(10) . ?
Cu2 P2 2.254(3) . ?
Cu2 P4 2.245(3) . ?
Cu2 O1 2.094(6) . ?
Cu2 O6 2.137(7) 3_557 ?
P1 C2 1.823(11) . ?
P1 C11 1.819(11) . ?
P1 C21 1.822(11) . ?
P2 C2 1.840(10) . ?
P2 C31 1.815(10) . ?
P2 C41 1.862(11) . ?
P3 C1 1.842(9) . ?
P3 C51 1.845(11) . ?
P3 C61 1.839(11) . ?
P4 C1 1.826(9) . ?
P4 C71 1.828(10) . ?
P4 C81 1.822(10) . ?
N1 C3 1.132(13) . ?
O2 Cl2' 2.102(19) . ?
O4 Mo4 2.262(6) 3_557 ?
O6 Cu2 2.137(7) 3_557 ?
O9 Mo3 2.352(6) 3_557 ?
O10 Mo1 2.323(6) 3_557 ?
O13 Mo1 2.306(6) 3_557 ?
O13 Mo2 2.183(6) 3_557 ?
O13 Mo3 2.256(6) 3_557 ?
O13 Mo4 2.474(6) 3_557 ?
C1 H1A 0.9900 . ?
C1 H1B 0.9900 . ?
C2 H2A 0.9900 . ?
C2 H2B 0.9900 . ?
C3 C4 1.430(15) . ?
C4 H4A 0.9800 . ?
C4 H4B 0.9800 . ?
C4 H4C 0.9800 . ?
C11 C12 1.386(16) . ?
C11 C16 1.378(16) . ?
C12 H12 0.9500 . ?
C12 C13 1.352(17) . ?
C13 H13 0.9500 . ?
C13 C14 1.37(2) . ?
C14 H14 0.9500 . ?
C14 C15 1.33(2) . ?
C15 H15 0.9500 . ?
C15 C16 1.418(17) . ?
C16 H16 0.9500 . ?
C21 C22 1.369(18) . ?
C21 C26 1.432(18) . ?
C22 H22 0.9500 . ?
C22 C23 1.412(19) . ?
C23 H23 0.9500 . ?
C23 C24 1.36(2) . ?
C24 H24 0.9500 . ?
C24 C25 1.35(2) . ?
C25 H25 0.9500 . ?
C25 C26 1.393(18) . ?
C26 H26 0.9500 . ?
C31 C32 1.383(15) . ?
C31 C36 1.394(15) . ?
C32 H32 0.9500 . ?
C32 C33 1.376(16) . ?
C33 H33 0.9500 . ?
C33 C34 1.392(19) . ?
C34 H34 0.9500 . ?
C34 C35 1.36(2) . ?
C35 H35 0.9500 . ?
C35 C36 1.420(17) . ?
C36 H36 0.9500 . ?
C41 C42 1.388(17) . ?
C41 C46 1.338(16) . ?
C42 H42 0.9500 . ?
C42 C43 1.437(17) . ?
C43 H43 0.9500 . ?
C43 C44 1.31(2) . ?
C44 H44 0.9500 . ?
C44 C45 1.35(2) . ?
C45 H45 0.9500 . ?
C45 C46 1.411(18) . ?
C46 H46 0.9500 . ?
C51 C52 1.391(16) . ?
C51 C56 1.366(15) . ?
C52 H52 0.9500 . ?
C52 C53 1.31(2) . ?
C53 H53 0.9500 . ?
C53 C54 1.37(2) . ?
C54 H54 0.9500 . ?
C54 C55 1.339(18) . ?
C55 H55 0.9500 . ?
C55 C56 1.389(16) . ?
C56 H56 0.9500 . ?
C61 C62 1.350(17) . ?
C61 C66 1.391(16) . ?
C62 H62 0.9500 . ?
C62 C63 1.365(19) . ?
C63 H63 0.9500 . ?
C63 C64 1.35(2) . ?
C64 H64 0.9500 . ?
C64 C65 1.36(2) . ?
C65 H65 0.9500 . ?
C65 C66 1.359(18) . ?
C66 H66 0.9500 . ?
C71 C72 1.373(14) . ?
C71 C76 1.384(14) . ?
C72 H72 0.9500 . ?
C72 C73 1.364(15) . ?
C73 H73 0.9500 . ?
C73 C74 1.393(17) . ?
C74 H74 0.9500 . ?
C74 C75 1.386(17) . ?
C75 H75 0.9500 . ?
C75 C76 1.372(16) . ?
C76 H76 0.9500 . ?
C81 C82 1.401(15) . ?
C81 C86 1.366(15) . ?
C82 H82 0.9500 . ?
C82 C83 1.405(16) . ?
C83 H83 0.9500 . ?
C83 C84 1.352(17) . ?
C84 H84 0.9500 . ?
C84 C85 1.366(18) . ?
C85 H85 0.9500 . ?
C85 C86 1.390(17) . ?
C86 H86 0.9500 . ?
N1S C2S 1.131(17) . ?
C2S C3S 1.40(2) . ?
C3S H3SA 0.9800 . ?
C3S H3SB 0.9800 . ?
C3S H3SC 0.9800 . ?
C1S H1SC 0.9900 . ?
C1S H1SD 0.9900 . ?
C1S Cl1 1.740(16) . ?
C1S Cl2 1.772(16) . ?

loop_
_geom_torsion_atom_site_label_1
_geom_torsion_atom_site_label_2
_geom_torsion_atom_site_label_3
_geom_torsion_atom_site_label_4
_geom_torsion
_geom_torsion_site_symmetry_1
_geom_torsion_site_symmetry_2
_geom_torsion_site_symmetry_3
_geom_torsion_site_symmetry_4
_geom_torsion_publ_flag
Mo2 Mo3 O6 Cu2 22.4(9) . . . 3_557 ?
Mo2 Mo3 O11 Mo4 21.1(4) . . . . ?
Mo3 Mo2 O4 Mo4 -74.7(4) . . . 3_557 ?
Cu1 P1 C2 P2 52.7(6) . . . . ?
Cu1 P1 C11 C12 -23.5(11) . . . . ?
Cu1 P1 C11 C16 152.0(10) . . . . ?
Cu1 P1 C21 C22 -55.8(10) . . . . ?
Cu1 P1 C21 C26 126.9(9) . . . . ?
Cu1 P3 C1 P4 -51.1(5) . . . . ?
Cu1 P3 C51 C52 27.7(12) . . . . ?
Cu1 P3 C51 C56 -153.8(9) . . . . ?
Cu1 P3 C61 C62 -147.9(11) . . . . ?
Cu1 P3 C61 C66 33.1(9) . . . . ?
Cu2 P2 C2 P1 -47.0(6) . . . . ?
Cu2 P2 C31 C32 -3.0(10) . . . . ?
Cu2 P2 C31 C36 173.9(9) . . . . ?
Cu2 P2 C41 C42 -58.7(9) . . . . ?
Cu2 P2 C41 C46 119.5(10) . . . . ?
Cu2 P4 C1 P3 51.6(5) . . . . ?
Cu2 P4 C71 C72 -167.0(7) . . . . ?
Cu2 P4 C71 C76 15.2(11) . . . . ?
Cu2 P4 C81 C82 121.9(8) . . . . ?
Cu2 P4 C81 C86 -59.5(9) . . . . ?
P1 C11 C12 C13 178.4(11) . . . . ?
P1 C11 C16 C15 177.3(12) . . . . ?
P1 C21 C22 C23 -178.5(10) . . . . ?
P1 C21 C26 C25 -179.4(9) . . . . ?
P2 C31 C32 C33 177.1(10) . . . . ?
P2 C31 C36 C35 -178.0(11) . . . . ?
P2 C41 C42 C43 177.4(10) . . . . ?
P2 C41 C46 C45 -179.3(10) . . . . ?
P3 C51 C52 C53 175.6(16) . . . . ?
P3 C51 C56 C55 -176.8(9) . . . . ?
P3 C61 C62 C63 -177.9(13) . . . . ?
P3 C61 C66 C65 175.5(9) . . . . ?
P4 C71 C72 C73 -179.1(9) . . . . ?
P4 C71 C76 C75 -179.6(11) . . . . ?
P4 C81 C82 C83 178.2(9) . . . . ?
P4 C81 C86 C85 -178.1(10) . . . . ?
O1 Mo1 O2 Cl2' -175.3(6) . . . . ?
O1 Mo1 O12 Mo4 178.1(4) . . . . ?
O2 Mo1 O1 Cu2 -128.0(7) . . . . ?
O2 Mo1 O12 Mo4 69.7(4) . . . . ?
O3 Mo2 O4 Mo4 -179.3(3) . . . 3_557 ?
O5 Mo3 O6 Cu2 118.4(7) . . . 3_557 ?
O5 Mo3 O11 Mo4 -72.2(4) . . . . ?
O6 Mo3 O11 Mo4 -179.6(4) . . . . ?
O9 Mo1 O1 Cu2 -28.7(7) . . . . ?
O9 Mo1 O2 Cl2' 84.6(6) . . . . ?
O9 Mo1 O12 Mo4 -55.1(7) . . . . ?
O9 Mo2 O4 Mo4 76.4(3) . . . 3_557 ?
O9 Mo3 O6 Cu2 -51.7(7) 3_557 . . 3_557 ?
O9 Mo3 O11 Mo4 94.1(3) 3_557 . . . ?
O10 Mo1 O1 Cu2 42.5(7) 3_557 . . . ?
O10 Mo1 O2 Cl2' 37.6(12) 3_557 . . . ?
O10 Mo1 O12 Mo4 -93.3(4) 3_557 . . . ?
O10 Mo2 O4 Mo4 -74.5(3) . . . 3_557 ?
O10 Mo3 O6 Cu2 18.7(7) . . . 3_557 ?
O10 Mo3 O11 Mo4 56.7(6) . . . . ?
O11 Mo3 O6 Cu2 -134.6(7) . . . 3_557 ?
O12 Mo1 O1 Cu2 126.0(7) . . . . ?
O12 Mo1 O2 Cl2' -69.5(6) . . . . ?
O13 Mo1 O1 Cu2 33.5(14) 3_557 . . . ?
O13 Mo1 O2 Cl2' 10.5(6) 3_557 . . . ?
O13 Mo1 O12 Mo4 -20.5(3) 3_557 . . . ?
O13 Mo2 O4 Mo4 0.9(3) . . . 3_557 ?
O13 Mo2 O4 Mo4 -0.2(9) 3_557 . . 3_557 ?
O13 Mo3 O6 Cu2 -38.7(13) 3_557 . . 3_557 ?
O13 Mo3 O11 Mo4 20.9(3) 3_557 . . . ?
C1 P3 C51 C52 152.9(11) . . . . ?
C1 P3 C51 C56 -28.6(11) . . . . ?
C1 P3 C61 C62 83.5(12) . . . . ?
C1 P3 C61 C66 -95.5(9) . . . . ?
C1 P4 C71 C72 -37.7(10) . . . . ?
C1 P4 C71 C76 144.5(9) . . . . ?
C1 P4 C81 C82 -2.2(10) . . . . ?
C1 P4 C81 C86 176.4(9) . . . . ?
C2 P1 C11 C12 104.8(10) . . . . ?
C2 P1 C11 C16 -79.7(12) . . . . ?
C2 P1 C21 C22 179.0(9) . . . . ?
C2 P1 C21 C26 1.7(11) . . . . ?
C2 P2 C31 C32 -130.9(9) . . . . ?
C2 P2 C31 C36 46.1(11) . . . . ?
C2 P2 C41 C42 65.3(9) . . . . ?
C2 P2 C41 C46 -116.5(10) . . . . ?
C11 P1 C2 P2 -76.3(6) . . . . ?
C11 P1 C21 C22 68.3(11) . . . . ?
C11 P1 C21 C26 -109.0(10) . . . . ?
C11 C12 C13 C14 1(2) . . . . ?
C12 C11 C16 C15 -7(2) . . . . ?
C12 C13 C14 C15 0(3) . . . . ?
C13 C14 C15 C16 -5(3) . . . . ?
C14 C15 C16 C11 8(3) . . . . ?
C16 C11 C12 C13 3(2) . . . . ?
C21 P1 C2 P2 175.4(5) . . . . ?
C21 P1 C11 C12 -144.0(10) . . . . ?
C21 P1 C11 C16 31.5(12) . . . . ?
C21 C22 C23 C24 0(2) . . . . ?
C22 C21 C26 C25 3.4(18) . . . . ?
C22 C23 C24 C25 -1(2) . . . . ?
C23 C24 C25 C26 3(2) . . . . ?
C24 C25 C26 C21 -4.5(19) . . . . ?
C26 C21 C22 C23 -1.1(19) . . . . ?
C31 P2 C2 P1 82.0(6) . . . . ?
C31 P2 C41 C42 174.5(9) . . . . ?
C31 P2 C41 C46 -7.3(11) . . . . ?
C31 C32 C33 C34 -1.7(19) . . . . ?
C32 C31 C36 C35 -1(2) . . . . ?
C32 C33 C34 C35 4(2) . . . . ?
C33 C34 C35 C36 -5(2) . . . . ?
C34 C35 C36 C31 4(2) . . . . ?
C36 C31 C32 C33 0.0(18) . . . . ?
C41 P2 C2 P1 -170.0(5) . . . . ?
C41 P2 C31 C32 121.8(9) . . . . ?
C41 P2 C31 C36 -61.3(11) . . . . ?
C41 C42 C43 C44 0(2) . . . . ?
C42 C41 C46 C45 -1.2(18) . . . . ?
C42 C43 C44 C45 2(2) . . . . ?
C43 C44 C45 C46 -4(2) . . . . ?
C44 C45 C46 C41 4(2) . . . . ?
C46 C41 C42 C43 -0.9(18) . . . . ?
C51 P3 C1 P4 -174.4(5) . . . . ?
C51 P3 C61 C62 -24.6(13) . . . . ?
C51 P3 C61 C66 156.4(8) . . . . ?
C51 C52 C53 C54 3(3) . . . . ?
C52 C51 C56 C55 1.7(19) . . . . ?
C52 C53 C54 C55 -2(3) . . . . ?
C53 C54 C55 C56 1(2) . . . . ?
C54 C55 C56 C51 -1(2) . . . . ?
C56 C51 C52 C53 -3(3) . . . . ?
C61 P3 C1 P4 77.6(6) . . . . ?
C61 P3 C51 C52 -97.5(12) . . . . ?
C61 P3 C51 C56 81.0(10) . . . . ?
C61 C62 C63 C64 1(3) . . . . ?
C62 C61 C66 C65 -3.6(18) . . . . ?
C62 C63 C64 C65 0(3) . . . . ?
C63 C64 C65 C66 -3(2) . . . . ?
C64 C65 C66 C61 4(2) . . . . ?
C66 C61 C62 C63 1(2) . . . . ?
C71 P4 C1 P3 -81.5(5) . . . . ?
C71 P4 C81 C82 -109.4(9) . . . . ?
C71 P4 C81 C86 69.2(9) . . . . ?
C71 C72 C73 C74 0.1(19) . . . . ?
C72 C71 C76 C75 2.5(19) . . . . ?
C72 C73 C74 C75 0(2) . . . . ?
C73 C74 C75 C76 1(2) . . . . ?
C74 C75 C76 C71 -2(2) . . . . ?
C76 C71 C72 C73 -1.3(17) . . . . ?
C81 P4 C1 P3 173.9(5) . . . . ?
C81 P4 C71 C72 70.9(9) . . . . ?
C81 P4 C71 C76 -107.0(10) . . . . ?
C81 C82 C83 C84 -0.9(19) . . . . ?
C82 C81 C86 C85 0.5(18) . . . . ?
C82 C83 C84 C85 2(2) . . . . ?
C83 C84 C85 C86 -2(2) . . . . ?
C84 C85 C86 C81 1(2) . . . . ?
C86 C81 C82 C83 -0.4(17) . . . . ?

loop_
_smtbx_masks_void_nr
_smtbx_masks_void_average_x
_smtbx_masks_void_average_y
_smtbx_masks_void_average_z
_smtbx_masks_void_volume
_smtbx_masks_void_count_electrons
_smtbx_masks_void_content
1 0.000 0.000 0.500 596.2 273.0 ?
2 0.000 0.500 0.000 596.2 273.0 ?
